data_7118845
loop_
_publ_author_name
'Arnold, Nicole'
'Braunschweig, Holger'
'Damme, Alexander'
'Dewhurst, Rian D.'
'Pentecost, Leanne'
'Radacki, Krzysztof'
'Stellwag-Konertz, Sascha'
'Thiess, Torsten'
'Trumpp, Alexandra'
'Vargas, Alfredo'

_publ_section_title
;
 New outcomes of Lewis base addition to diboranes(4): electronic effects
 override strong steric disincentives.
;
_journal_issue 27
_journal_name_full 'Chemical communications (Cambridge, England)'
_journal_page_first 4898
_journal_page_last 4901
_journal_paper_doi 10.1039/c6cc01493c
_journal_volume 52
_journal_year 2016
_chemical_formula_moiety 'C20 H26 B2 F2'
_chemical_formula_sum 'C20 H26 B2 F2'
_chemical_formula_weight 326.03
_space_group_crystal_system monoclinic
_space_group_IT_number 14
_space_group_name_Hall '-P 2yn'
_space_group_name_H-M_alt 'P 1 21/n 1'
_symmetry_space_group_name_Hall '-P 2yn'
_symmetry_space_group_name_H-M 'P 1 21/n 1'
_atom_sites_solution_hydrogens geom
_atom_sites_solution_secondary iterative
_audit_creation_method SHELXL-2014/7
_audit_update_record
;
2016-02-11 deposited with the CCDC.
2016-03-04 downloaded from the CCDC.
;
_cell_angle_alpha 90
_cell_angle_beta 96.65(2)
_cell_angle_gamma 90
_cell_formula_units_Z 4
_cell_length_a 9.024(3)
_cell_length_b 15.783(8)
_cell_length_c 12.907(5)
_cell_measurement_reflns_used 9917
_cell_measurement_temperature 100(2)
_cell_measurement_theta_max 26.73
_cell_measurement_theta_min 2.58
_cell_volume 1825.9(13)
_computing_cell_refinement 'Saint+ ver. V7.68A (Bruker AXS)'
_computing_data_collection 'APEX2 ver. 2014.9 (Bruker AXS)'
_computing_data_reduction 'Saint+ ver. V7.68A (Bruker AXS)'
_computing_molecular_graphics 'ShelXLe (Huebschle et all, 2011)'
_computing_publication_material 'SHELXL-2014/7 (Sheldrick, 2014)'
_computing_structure_refinement 'SHELXL-2014/7 (Sheldrick, 2014)'
_computing_structure_solution 'SHELXT (Sheldrick, 2012)'
_diffrn_ambient_temperature 100(2)
_diffrn_detector 'CCD area detector (Apex2)'
_diffrn_detector_area_resol_mean 8.333
_diffrn_measured_fraction_theta_full 0.997
_diffrn_measured_fraction_theta_max 0.996
_diffrn_measurement_device_type 'Bruker X8-APEX II'
_diffrn_measurement_method '\f and \w scans'
_diffrn_radiation_type MoK\a
_diffrn_radiation_wavelength 0.71073
_diffrn_reflns_av_R_equivalents 0.0431
_diffrn_reflns_av_unetI/netI 0.0280
_diffrn_reflns_Laue_measured_fraction_full 0.997
_diffrn_reflns_Laue_measured_fraction_max 0.996
_diffrn_reflns_limit_h_max 11
_diffrn_reflns_limit_h_min -11
_diffrn_reflns_limit_k_max 16
_diffrn_reflns_limit_k_min -19
_diffrn_reflns_limit_l_max 16
_diffrn_reflns_limit_l_min -16
_diffrn_reflns_number 27350
_diffrn_reflns_point_group_measured_fraction_full 0.997
_diffrn_reflns_point_group_measured_fraction_max 0.996
_diffrn_reflns_theta_full 26.000
_diffrn_reflns_theta_max 26.372
_diffrn_reflns_theta_min 2.047
_diffrn_source 'rotating-anode (Nonius FR-591)'
_exptl_absorpt_coefficient_mu 0.079
_exptl_absorpt_correction_T_max 0.7454
_exptl_absorpt_correction_T_min 0.6472
_exptl_absorpt_correction_type multi-scan
_exptl_absorpt_process_details 'SadAbs 2014/5 (Bruker AXS)'
_exptl_crystal_colour colourless
_exptl_crystal_density_diffrn 1.186
_exptl_crystal_description block
_exptl_crystal_F_000 696
_exptl_crystal_size_max 1.000
_exptl_crystal_size_mid 0.750
_exptl_crystal_size_min 0.500
_refine_diff_density_max 0.272
_refine_diff_density_min -0.160
_refine_diff_density_rms 0.038
_refine_ls_extinction_method none
_refine_ls_goodness_of_fit_ref 1.043
_refine_ls_hydrogen_treatment constr
_refine_ls_matrix_type full
_refine_ls_number_parameters 225
_refine_ls_number_reflns 3722
_refine_ls_number_restraints 0
_refine_ls_restrained_S_all 1.043
_refine_ls_R_factor_all 0.0558
_refine_ls_R_factor_gt 0.0410
_refine_ls_shift/su_max 0.000
_refine_ls_shift/su_mean 0.000
_refine_ls_structure_factor_coef Fsqd
_refine_ls_weighting_details 'w=1/[\s^2^(Fo^2^)+(0.0400P)^2^+0.8388P] where P=(Fo^2^+2Fc^2^)/3'
_refine_ls_weighting_scheme calc
_refine_ls_wR_factor_gt 0.1001
_refine_ls_wR_factor_ref 0.1082
_reflns_Friedel_coverage 0.000
_reflns_number_gt 2938
_reflns_number_total 3722
_reflns_threshold_expression 'I > 2\s(I)'
_cod_data_source_file c6cc01493c2.cif
_cod_data_source_block 1
_cod_depositor_comments 'Adding full bibliography for 7118845--7118848.cif.'
_cod_original_cell_volume 1826.0(13)
_cod_database_code 7118845
_shelx_shelxl_version_number 2014/7
_shelx_space_group_comment
;
The symmetry employed for this shelxl refinement is uniquely defined
by the following loop, which should always be used as a source of
symmetry information in preference to the above space-group names.
They are only intended as comments.
;
_shelx_estimated_absorpt_t_min 0.925
_shelx_estimated_absorpt_t_max 0.961

loop_
_space_group_symop_operation_xyz
'x, y, z'
'-x+1/2, y+1/2, -z+1/2'
'-x, -y, -z'
'x-1/2, -y-1/2, z-1/2'

loop_
_atom_site_label
_atom_site_type_symbol
_atom_site_fract_x
_atom_site_fract_y
_atom_site_fract_z
_atom_site_U_iso_or_equiv
_atom_site_adp_type
_atom_site_occupancy
_atom_site_site_symmetry_order
_atom_site_calc_flag
_atom_site_refinement_flags_posn
_atom_site_refinement_flags_adp
F1 F 1.09027(11) 0.32379(8) 0.43890(8) 0.0540(3) Uani 1 1 d . .
C1 C 0.74578(15) 0.36962(9) 0.32321(11) 0.0235(3) Uani 1 1 d . .
B1 B 1.02728(19) 0.32582(13) 0.34044(16) 0.0356(4) Uani 1 1 d . .
F2 F 1.05341(11) 0.25654(7) 0.28702(10) 0.0536(3) Uani 1 1 d . .
C2 C 0.65691(15) 0.31500(9) 0.25684(11) 0.0246(3) Uani 1 1 d . .
B2 B 0.90292(18) 0.40087(11) 0.29284(13) 0.0255(4) Uani 1 1 d . .
C3 C 0.52190(16) 0.28416(9) 0.28637(11) 0.0262(3) Uani 1 1 d . .
C4 C 0.48164(15) 0.30808(10) 0.38319(12) 0.0279(3) Uani 1 1 d . .
H4 H 0.3898 0.2881 0.4032 0.033 Uiso 1 1 calc R U
C5 C 0.57006(16) 0.35989(10) 0.45158(11) 0.0271(3) Uani 1 1 d . .
C6 C 0.70384(15) 0.39115(9) 0.42139(11) 0.0254(3) Uani 1 1 d . .
C7 C 0.70582(19) 0.28788(11) 0.15350(12) 0.0353(4) Uani 1 1 d . .
H7A H 0.8017 0.3144 0.1446 0.053 Uiso 1 1 calc R U
H7B H 0.6308 0.3056 0.0966 0.053 Uiso 1 1 calc R U
H7C H 0.7166 0.2261 0.1524 0.053 Uiso 1 1 calc R U
C8 C 0.42473(17) 0.22547(11) 0.21589(13) 0.0348(4) Uani 1 1 d . .
H8A H 0.4032 0.2514 0.1468 0.052 Uiso 1 1 calc R U
H8B H 0.3311 0.2153 0.2455 0.052 Uiso 1 1 calc R U
H8C H 0.4767 0.1715 0.2096 0.052 Uiso 1 1 calc R U
C9 C 0.52355(19) 0.38119(12) 0.55781(13) 0.0375(4) Uani 1 1 d . .
H9A H 0.4236 0.3585 0.5630 0.056 Uiso 1 1 calc R U
H9B H 0.5224 0.4428 0.5667 0.056 Uiso 1 1 calc R U
H9C H 0.5946 0.3560 0.6124 0.056 Uiso 1 1 calc R U
C10 C 0.80284(18) 0.44918(11) 0.49215(12) 0.0343(4) Uani 1 1 d . .
H10A H 0.7490 0.5017 0.5034 0.051 Uiso 1 1 calc R U
H10B H 0.8930 0.4624 0.4597 0.051 Uiso 1 1 calc R U
H10C H 0.8307 0.4211 0.5593 0.051 Uiso 1 1 calc R U
C11 C 0.93572(15) 0.47811(9) 0.22444(11) 0.0238(3) Uani 1 1 d . .
C12 C 0.82002(15) 0.53261(9) 0.17795(11) 0.0248(3) Uani 1 1 d . .
C13 C 0.84861(16) 0.58982(9) 0.09991(11) 0.0248(3) Uani 1 1 d . .
C14 C 0.99239(16) 0.59546(9) 0.07222(11) 0.0258(3) Uani 1 1 d . .
H14 H 1.0103 0.6328 0.0173 0.031 Uiso 1 1 calc R U
C15 C 1.11130(15) 0.54908(9) 0.12112(11) 0.0236(3) Uani 1 1 d . .
C16 C 1.08369(15) 0.48988(9) 0.19681(11) 0.0226(3) Uani 1 1 d . .
C17 C 0.66446(17) 0.53207(11) 0.21134(14) 0.0374(4) Uani 1 1 d . .
H17A H 0.6017 0.4922 0.1677 0.056 Uiso 1 1 calc R U
H17B H 0.6215 0.5890 0.2034 0.056 Uiso 1 1 calc R U
H17C H 0.6696 0.5146 0.2845 0.056 Uiso 1 1 calc R U
C18 C 0.72930(17) 0.64691(10) 0.04577(13) 0.0329(4) Uani 1 1 d . .
H18A H 0.7039 0.6909 0.0943 0.049 Uiso 1 1 calc R U
H18B H 0.6403 0.6133 0.0226 0.049 Uiso 1 1 calc R U
H18C H 0.7665 0.6736 -0.0148 0.049 Uiso 1 1 calc R U
C19 C 1.26596(17) 0.56581(11) 0.09134(12) 0.0322(4) Uani 1 1 d . .
H19A H 1.3281 0.5910 0.1507 0.048 Uiso 1 1 calc R U
H19B H 1.2593 0.6049 0.0320 0.048 Uiso 1 1 calc R U
H19C H 1.3107 0.5123 0.0720 0.048 Uiso 1 1 calc R U
C20 C 1.21524(16) 0.43982(10) 0.24806(12) 0.0305(4) Uani 1 1 d . .
H20A H 1.2220 0.3858 0.2115 0.046 Uiso 1 1 calc R U
H20B H 1.2017 0.4290 0.3211 0.046 Uiso 1 1 calc R U
H20C H 1.3072 0.4723 0.2448 0.046 Uiso 1 1 calc R U

loop_
_atom_site_aniso_label
_atom_site_aniso_U_11
_atom_site_aniso_U_22
_atom_site_aniso_U_33
_atom_site_aniso_U_23
_atom_site_aniso_U_13
_atom_site_aniso_U_12
F1 0.0368(5) 0.0749(8) 0.0501(6) 0.0329(6) 0.0044(5) 0.0098(5)
C1 0.0212(7) 0.0219(8) 0.0275(7) 0.0037(6) 0.0035(5) 0.0027(6)
B1 0.0240(8) 0.0367(11) 0.0479(11) 0.0148(9) 0.0115(8) 0.0004(8)
F2 0.0404(6) 0.0329(6) 0.0892(9) 0.0056(6) 0.0142(6) 0.0111(5)
C2 0.0245(7) 0.0236(8) 0.0257(7) 0.0036(6) 0.0021(6) 0.0033(6)
B2 0.0237(8) 0.0280(9) 0.0251(8) -0.0029(7) 0.0047(6) 0.0012(7)
C3 0.0231(7) 0.0215(8) 0.0326(8) 0.0070(6) -0.0028(6) 0.0024(6)
C4 0.0190(7) 0.0260(8) 0.0393(8) 0.0100(7) 0.0062(6) 0.0017(6)
C5 0.0253(7) 0.0260(8) 0.0310(8) 0.0062(6) 0.0081(6) 0.0056(6)
C6 0.0235(7) 0.0242(8) 0.0288(7) 0.0020(6) 0.0040(6) 0.0024(6)
C7 0.0402(9) 0.0380(10) 0.0281(8) -0.0020(7) 0.0055(7) -0.0033(7)
C8 0.0307(8) 0.0317(9) 0.0393(9) 0.0084(7) -0.0069(7) -0.0045(7)
C9 0.0369(9) 0.0405(10) 0.0380(9) 0.0042(8) 0.0169(7) 0.0036(8)
C10 0.0342(8) 0.0368(10) 0.0324(8) -0.0054(7) 0.0054(7) -0.0035(7)
C11 0.0218(7) 0.0240(8) 0.0256(7) -0.0007(6) 0.0032(5) 0.0010(6)
C12 0.0221(7) 0.0219(8) 0.0302(7) -0.0027(6) 0.0015(6) 0.0002(6)
C13 0.0273(7) 0.0195(7) 0.0261(7) -0.0043(6) -0.0033(6) 0.0004(6)
C14 0.0324(8) 0.0213(8) 0.0233(7) -0.0001(6) 0.0014(6) -0.0022(6)
C15 0.0247(7) 0.0225(8) 0.0239(7) -0.0048(6) 0.0042(5) -0.0028(6)
C16 0.0225(7) 0.0220(8) 0.0233(7) -0.0039(6) 0.0022(5) 0.0001(6)
C17 0.0241(8) 0.0345(9) 0.0544(10) 0.0090(8) 0.0078(7) 0.0079(7)
C18 0.0332(8) 0.0271(8) 0.0365(9) 0.0016(7) -0.0044(7) 0.0031(7)
C19 0.0291(8) 0.0333(9) 0.0354(8) 0.0052(7) 0.0086(6) -0.0031(7)
C20 0.0219(7) 0.0341(9) 0.0362(8) 0.0079(7) 0.0069(6) 0.0033(6)

loop_
_atom_type_symbol
_atom_type_description
_atom_type_scat_dispersion_real
_atom_type_scat_dispersion_imag
_atom_type_scat_source
C C 0.0033 0.0016 'International Tables Vol C Tables 4.2.6.8 and 6.1.1.4'
H H 0.0000 0.0000 'International Tables Vol C Tables 4.2.6.8 and 6.1.1.4'
B B 0.0013 0.0007 'International Tables Vol C Tables 4.2.6.8 and 6.1.1.4'
F F 0.0171 0.0103 'International Tables Vol C Tables 4.2.6.8 and 6.1.1.4'

loop_
_geom_angle_atom_site_label_1
_geom_angle_atom_site_label_2
_geom_angle_atom_site_label_3
_geom_angle
C2 C1 C6 120.36(13)
C2 C1 B2 120.21(12)
C6 C1 B2 119.17(13)
F2 B1 F1 113.20(16)
F2 B1 B2 122.44(16)
F1 B1 B2 123.62(16)
C1 C2 C3 120.03(13)
C1 C2 C7 120.54(13)
C3 C2 C7 119.42(14)
C11 B2 C1 128.06(13)
C11 B2 B1 126.29(13)
C1 B2 B1 105.37(13)
C4 C3 C2 118.27(14)
C4 C3 C8 120.94(14)
C2 C3 C8 120.77(14)
C5 C4 C3 122.71(13)
C5 C4 H4 118.6
C3 C4 H4 118.6
C4 C5 C6 118.80(14)
C4 C5 C9 120.46(14)
C6 C5 C9 120.73(14)
C5 C6 C1 119.76(14)
C5 C6 C10 120.92(13)
C1 C6 C10 119.31(13)
C2 C7 H7A 109.5
C2 C7 H7B 109.5
H7A C7 H7B 109.5
C2 C7 H7C 109.5
H7A C7 H7C 109.5
H7B C7 H7C 109.5
C3 C8 H8A 109.5
C3 C8 H8B 109.5
H8A C8 H8B 109.5
C3 C8 H8C 109.5
H8A C8 H8C 109.5
H8B C8 H8C 109.5
C5 C9 H9A 109.5
C5 C9 H9B 109.5
H9A C9 H9B 109.5
C5 C9 H9C 109.5
H9A C9 H9C 109.5
H9B C9 H9C 109.5
C6 C10 H10A 109.5
C6 C10 H10B 109.5
H10A C10 H10B 109.5
C6 C10 H10C 109.5
H10A C10 H10C 109.5
H10B C10 H10C 109.5
C12 C11 C16 118.27(13)
C12 C11 B2 122.17(13)
C16 C11 B2 119.16(12)
C13 C12 C11 120.25(13)
C13 C12 C17 117.55(13)
C11 C12 C17 122.19(13)
C14 C13 C12 118.85(13)
C14 C13 C18 118.67(13)
C12 C13 C18 122.47(13)
C13 C14 C15 123.05(13)
C13 C14 H14 118.5
C15 C14 H14 118.5
C14 C15 C16 118.69(13)
C14 C15 C19 118.65(13)
C16 C15 C19 122.65(13)
C15 C16 C11 120.53(13)
C15 C16 C20 117.47(12)
C11 C16 C20 121.99(13)
C12 C17 H17A 109.5
C12 C17 H17B 109.5
H17A C17 H17B 109.5
C12 C17 H17C 109.5
H17A C17 H17C 109.5
H17B C17 H17C 109.5
C13 C18 H18A 109.5
C13 C18 H18B 109.5
H18A C18 H18B 109.5
C13 C18 H18C 109.5
H18A C18 H18C 109.5
H18B C18 H18C 109.5
C15 C19 H19A 109.5
C15 C19 H19B 109.5
H19A C19 H19B 109.5
C15 C19 H19C 109.5
H19A C19 H19C 109.5
H19B C19 H19C 109.5
C16 C20 H20A 109.5
C16 C20 H20B 109.5
H20A C20 H20B 109.5
C16 C20 H20C 109.5
H20A C20 H20C 109.5
H20B C20 H20C 109.5

loop_
_geom_bond_atom_site_label_1
_geom_bond_atom_site_label_2
_geom_bond_distance
F1 B1 1.331(2)
C1 C2 1.400(2)
C1 C6 1.405(2)
C1 B2 1.593(2)
B1 F2 1.328(2)
B1 B2 1.697(3)
C2 C3 1.405(2)
C2 C7 1.514(2)
B2 C11 1.554(2)
C3 C4 1.393(2)
C3 C8 1.507(2)
C4 C5 1.386(2)
C4 H4 0.9500
C5 C6 1.401(2)
C5 C9 1.517(2)
C6 C10 1.511(2)
C7 H7A 0.9800
C7 H7B 0.9800
C7 H7C 0.9800
C8 H8A 0.9800
C8 H8B 0.9800
C8 H8C 0.9800
C9 H9A 0.9800
C9 H9B 0.9800
C9 H9C 0.9800
C10 H10A 0.9800
C10 H10B 0.9800
C10 H10C 0.9800
C11 C12 1.430(2)
C11 C16 1.434(2)
C12 C13 1.399(2)
C12 C17 1.515(2)
C13 C14 1.388(2)
C13 C18 1.512(2)
C14 C15 1.389(2)
C14 H14 0.9500
C15 C16 1.395(2)
C15 C19 1.513(2)
C16 C20 1.513(2)
C17 H17A 0.9800
C17 H17B 0.9800
C17 H17C 0.9800
C18 H18A 0.9800
C18 H18B 0.9800
C18 H18C 0.9800
C19 H19A 0.9800
C19 H19B 0.9800
C19 H19C 0.9800
C20 H20A 0.9800
C20 H20B 0.9800
C20 H20C 0.9800

loop_
_geom_torsion_atom_site_label_1
_geom_torsion_atom_site_label_2
_geom_torsion_atom_site_label_3
_geom_torsion_atom_site_label_4
_geom_torsion
C6 C1 C2 C3 2.6(2)
B2 C1 C2 C3 176.77(13)
C6 C1 C2 C7 -176.69(14)
B2 C1 C2 C7 -2.5(2)
C2 C1 B2 C11 86.5(2)
C6 C1 B2 C11 -99.29(18)
C2 C1 B2 B1 -87.68(16)
C6 C1 B2 B1 86.54(17)
F2 B1 B2 C11 -88.0(2)
F1 B1 B2 C11 102.50(19)
F2 B1 B2 C1 86.28(17)
F1 B1 B2 C1 -83.19(18)
C1 C2 C3 C4 -1.2(2)
C7 C2 C3 C4 178.12(14)
C1 C2 C3 C8 179.90(13)
C7 C2 C3 C8 -0.8(2)
C2 C3 C4 C5 -0.9(2)
C8 C3 C4 C5 178.03(14)
C3 C4 C5 C6 1.5(2)
C3 C4 C5 C9 -177.63(14)
C4 C5 C6 C1 0.0(2)
C9 C5 C6 C1 179.08(14)
C4 C5 C6 C10 178.84(14)
C9 C5 C6 C10 -2.0(2)
C2 C1 C6 C5 -2.0(2)
B2 C1 C6 C5 -176.20(13)
C2 C1 C6 C10 179.11(14)
B2 C1 C6 C10 4.9(2)
C1 B2 C11 C12 -0.4(2)
B1 B2 C11 C12 172.62(15)
C1 B2 C11 C16 -173.06(14)
B1 B2 C11 C16 0.0(2)
C16 C11 C12 C13 6.3(2)
B2 C11 C12 C13 -166.39(13)
C16 C11 C12 C17 -172.74(14)
B2 C11 C12 C17 14.6(2)
C11 C12 C13 C14 -3.0(2)
C17 C12 C13 C14 176.07(14)
C11 C12 C13 C18 178.03(13)
C17 C12 C13 C18 -2.9(2)
C12 C13 C14 C15 -2.5(2)
C18 C13 C14 C15 176.50(13)
C13 C14 C15 C16 4.4(2)
C13 C14 C15 C19 -174.62(14)
C14 C15 C16 C11 -0.8(2)
C19 C15 C16 C11 178.16(13)
C14 C15 C16 C20 179.50(13)
C19 C15 C16 C20 -1.5(2)
C12 C11 C16 C15 -4.4(2)
B2 C11 C16 C15 168.57(13)
C12 C11 C16 C20 175.27(13)
B2 C11 C16 C20 -11.8(2)
